data_1508680
loop_
_publ_author_name
'Ammermann, Sven'
'Hrib, Christian'
'Jones, Peter G.'
'du Mont, Wolf-Walther'
'Kowalsky, Wolfgang'
'Johannes, Hans-Hermann'

_publ_section_title
;
 Pyrrolo[1,2-a]quinoxalines: novel synthesis via annulation of
 2-alkylquinoxalines.
;
_journal_issue 19
_journal_name_full 'Organic letters'
_journal_page_first 5090
_journal_page_last 5093
_journal_paper_doi 10.1021/ol302348v
_journal_volume 14
_journal_year 2012
_chemical_formula_sum 'C18 H15 N2 O0.5'
_chemical_formula_weight 267.32
_chemical_name_systematic
;
 ?
;
_space_group_IT_number 15
_symmetry_cell_setting monoclinic
_symmetry_space_group_name_Hall '-C 2yc'
_symmetry_space_group_name_H-M 'C 1 2/c 1'
_atom_sites_solution_hydrogens geom
_atom_sites_solution_primary direct
_atom_sites_solution_secondary difmap
_audit_creation_method SHELXL-97
_cell_angle_alpha 90.00
_cell_angle_beta 107.401(3)
_cell_angle_gamma 90.00
_cell_formula_units_Z 8
_cell_length_a 23.4787(18)
_cell_length_b 6.9212(6)
_cell_length_c 16.9815(12)
_cell_measurement_reflns_used 7819
_cell_measurement_temperature 133(2)
_cell_measurement_theta_max 30
_cell_measurement_theta_min 2
_cell_volume 2633.2(4)
_computing_cell_refinement 'BRUKER SAINT'
_computing_data_collection 'BRUKER SMART'
_computing_data_reduction 'BRUKER SAINT'
_computing_molecular_graphics 'SIEMENS XP'
_computing_publication_material SHELXL-97
_computing_structure_refinement 'SHELXL-97 (Sheldrick, 1997)'
_computing_structure_solution 'SHELXS-97 (Sheldrick, 1990)'
_diffrn_ambient_temperature 133(2)
_diffrn_detector_area_resol_mean 8.192
_diffrn_measured_fraction_theta_full 0.997
_diffrn_measured_fraction_theta_max 0.996
_diffrn_measurement_device_type 'Bruker SMART 1000 CCD'
_diffrn_measurement_method '\w- & \f-scan'
_diffrn_radiation_monochromator graphite
_diffrn_radiation_source 'fine-focus sealed tube'
_diffrn_radiation_type MoK\a
_diffrn_radiation_wavelength 0.71073
_diffrn_reflns_av_R_equivalents 0.0381
_diffrn_reflns_av_sigmaI/netI 0.0315
_diffrn_reflns_limit_h_max 33
_diffrn_reflns_limit_h_min -33
_diffrn_reflns_limit_k_max 9
_diffrn_reflns_limit_k_min -9
_diffrn_reflns_limit_l_max 24
_diffrn_reflns_limit_l_min -24
_diffrn_reflns_number 27470
_diffrn_reflns_theta_full 30.00
_diffrn_reflns_theta_max 30.54
_diffrn_reflns_theta_min 1.82
_diffrn_standards_decay_% 0
_exptl_absorpt_coefficient_mu 0.083
_exptl_absorpt_correction_type none
_exptl_crystal_colour yellow
_exptl_crystal_density_diffrn 1.349
_exptl_crystal_density_method 'not measured'
_exptl_crystal_description tablet
_exptl_crystal_F_000 1128
_exptl_crystal_size_max 0.27
_exptl_crystal_size_mid 0.23
_exptl_crystal_size_min 0.22
_refine_diff_density_max 0.420
_refine_diff_density_min -0.216
_refine_diff_density_rms 0.053
_refine_ls_extinction_method none
_refine_ls_goodness_of_fit_ref 1.015
_refine_ls_hydrogen_treatment mixed
_refine_ls_matrix_type full
_refine_ls_number_parameters 191
_refine_ls_number_reflns 4021
_refine_ls_number_restraints 0
_refine_ls_restrained_S_all 1.015
_refine_ls_R_factor_all 0.0692
_refine_ls_R_factor_gt 0.0447
_refine_ls_shift/su_max 0.001
_refine_ls_shift/su_mean 0.000
_refine_ls_structure_factor_coef Fsqd
_refine_ls_weighting_details 'calc w=1/[\s^2^(Fo^2^)+(0.0803P)^2^+0.2741P] where P=(Fo^2^+2Fc^2^)/3'
_refine_ls_weighting_scheme calc
_refine_ls_wR_factor_gt 0.1181
_refine_ls_wR_factor_ref 0.1323
_reflns_number_gt 2813
_reflns_number_total 4021
_reflns_threshold_expression >2sigma(I)
_cod_data_source_file ol302348v_si_002.cif
_cod_data_source_block wisin
_cod_depositor_comments
;
The following automatic conversions were performed:

'_symmetry_cell_setting' value 'Monoclinic' changed to 'monoclinic'
according to /home/saulius/struct/CIF-dictionaries/cif_core.dic
dictionary named 'cif_core.dic' version 2.4.2 from 2011-04-26.

Automatic conversion script
Id: cif_fix_values 1891 2012-01-12 08:04:46Z andrius 
;
_cod_original_sg_symbol_H-M 'C 2/c'
_cod_database_code 1508680

loop_
_symmetry_equiv_pos_as_xyz
'x, y, z'
'-x, y, -z+1/2'
'x+1/2, y+1/2, z'
'-x+1/2, y+1/2, -z+1/2'
'-x, -y, -z'
'x, -y, z-1/2'
'-x+1/2, -y+1/2, -z'
'x+1/2, -y+1/2, z-1/2'

loop_
_atom_site_label
_atom_site_type_symbol
_atom_site_fract_x
_atom_site_fract_y
_atom_site_fract_z
_atom_site_U_iso_or_equiv
_atom_site_adp_type
_atom_site_occupancy
_atom_site_symmetry_multiplicity
_atom_site_calc_flag
_atom_site_refinement_flags
O1 O 0.0000 0.03232(18) 0.2500 0.0294(3) Uani 1 2 d S
N1 N 0.45197(4) 0.27013(13) -0.13224(6) 0.0191(2) Uani 1 1 d .
N2 N 0.42166(4) 0.18967(13) 0.01308(5) 0.0191(2) Uani 1 1 d .
C1 C 0.39609(5) 0.23781(14) -0.13603(7) 0.0179(2) Uani 1 1 d .
C2 C 0.37798(5) 0.20254(15) -0.06411(7) 0.0191(2) Uani 1 1 d .
C3 C 0.48175(5) 0.22605(14) 0.01924(7) 0.0193(2) Uani 1 1 d .
C4 C 0.52789(5) 0.22540(16) 0.09370(7) 0.0243(2) Uani 1 1 d .
H4 H 0.5195 0.1966 0.1438 0.029 Uiso 1 1 calc R
C5 C 0.58578(5) 0.26663(17) 0.09464(7) 0.0269(3) Uani 1 1 d .
H5 H 0.6169 0.2650 0.1455 0.032 Uiso 1 1 calc R
C6 C 0.59884(5) 0.31046(16) 0.02181(8) 0.0260(3) Uani 1 1 d .
H6 H 0.6386 0.3402 0.0230 0.031 Uiso 1 1 calc R
C7 C 0.55383(5) 0.31036(16) -0.05170(7) 0.0228(2) Uani 1 1 d .
H7 H 0.5629 0.3394 -0.1013 0.027 Uiso 1 1 calc R
C8 C 0.49456(5) 0.26809(14) -0.05501(7) 0.0191(2) Uani 1 1 d .
C9 C 0.35102(5) 0.24347(15) -0.21860(7) 0.0189(2) Uani 1 1 d .
C10 C 0.35597(5) 0.38210(16) -0.27612(7) 0.0213(2) Uani 1 1 d .
H10 H 0.3878 0.4726 -0.2615 0.026 Uiso 1 1 calc R
C11 C 0.31511(5) 0.38928(17) -0.35407(7) 0.0249(2) Uani 1 1 d .
H11 H 0.3192 0.4840 -0.3925 0.030 Uiso 1 1 calc R
C12 C 0.26807(5) 0.25809(18) -0.37623(7) 0.0261(3) Uani 1 1 d .
H12 H 0.2399 0.2633 -0.4296 0.031 Uiso 1 1 calc R
C13 C 0.26257(5) 0.11977(17) -0.31994(7) 0.0255(3) Uani 1 1 d .
H13 H 0.2305 0.0302 -0.3349 0.031 Uiso 1 1 calc R
C14 C 0.30359(5) 0.11107(16) -0.24192(7) 0.0221(2) Uani 1 1 d .
H14 H 0.2996 0.0149 -0.2040 0.027 Uiso 1 1 calc R
C15 C 0.32271(5) 0.17670(16) -0.05195(7) 0.0237(2) Uani 1 1 d .
H15 H 0.2850 0.1800 -0.0931 0.028 Uiso 1 1 calc R
C16 C 0.33317(6) 0.14476(17) 0.03260(7) 0.0261(3) Uani 1 1 d .
H16 H 0.3031 0.1218 0.0586 0.031 Uiso 1 1 calc R
C17 C 0.39356(5) 0.15159(16) 0.07247(7) 0.0240(2) Uani 1 1 d .
C18 C 0.42325(6) 0.1204(2) 0.16248(7) 0.0327(3) Uani 1 1 d .
H18A H 0.3932 0.0861 0.1895 0.039 Uiso 1 1 calc R
H18B H 0.4436 0.2393 0.1870 0.039 Uiso 1 1 calc R
H18C H 0.4524 0.0155 0.1699 0.039 Uiso 1 1 calc R
H1 H 0.0170(8) 0.115(3) 0.2179(11) 0.063(5) Uiso 1 1 d .

loop_
_atom_site_aniso_label
_atom_site_aniso_U_11
_atom_site_aniso_U_22
_atom_site_aniso_U_33
_atom_site_aniso_U_23
_atom_site_aniso_U_13
_atom_site_aniso_U_12
O1 0.0290(7) 0.0314(7) 0.0313(7) 0.000 0.0143(6) 0.000
N1 0.0177(5) 0.0187(4) 0.0207(4) 0.0003(3) 0.0054(4) -0.0003(3)
N2 0.0222(5) 0.0167(4) 0.0194(4) -0.0015(3) 0.0076(4) -0.0009(3)
C1 0.0195(5) 0.0143(5) 0.0206(5) -0.0006(4) 0.0071(4) 0.0004(4)
C2 0.0211(6) 0.0168(5) 0.0208(5) -0.0009(4) 0.0083(5) -0.0002(4)
C3 0.0215(5) 0.0139(5) 0.0221(5) -0.0021(4) 0.0059(5) 0.0010(4)
C4 0.0285(6) 0.0221(5) 0.0211(5) -0.0013(4) 0.0054(5) 0.0026(4)
C5 0.0244(6) 0.0242(6) 0.0259(6) -0.0036(4) -0.0017(5) 0.0042(4)
C6 0.0189(6) 0.0228(6) 0.0343(6) -0.0022(5) 0.0050(5) 0.0016(4)
C7 0.0198(6) 0.0209(5) 0.0274(6) 0.0001(4) 0.0070(5) 0.0005(4)
C8 0.0197(5) 0.0147(5) 0.0222(5) -0.0010(4) 0.0056(4) 0.0007(4)
C9 0.0166(5) 0.0201(5) 0.0217(5) -0.0011(4) 0.0081(4) 0.0011(4)
C10 0.0175(5) 0.0225(5) 0.0248(5) 0.0009(4) 0.0075(5) -0.0006(4)
C11 0.0223(6) 0.0292(6) 0.0238(5) 0.0047(4) 0.0077(5) 0.0032(4)
C12 0.0201(6) 0.0344(6) 0.0224(5) -0.0032(4) 0.0041(5) 0.0023(4)
C13 0.0194(6) 0.0288(6) 0.0279(6) -0.0068(5) 0.0064(5) -0.0040(4)
C14 0.0219(6) 0.0211(5) 0.0248(5) -0.0009(4) 0.0090(5) -0.0019(4)
C15 0.0223(6) 0.0226(5) 0.0286(6) -0.0017(4) 0.0111(5) -0.0014(4)
C16 0.0306(6) 0.0248(6) 0.0287(6) -0.0033(4) 0.0176(5) -0.0036(4)
C17 0.0339(7) 0.0194(5) 0.0225(5) -0.0019(4) 0.0144(5) -0.0024(4)
C18 0.0434(8) 0.0357(7) 0.0214(6) -0.0012(5) 0.0133(6) -0.0072(5)

loop_
_atom_type_symbol
_atom_type_description
_atom_type_scat_dispersion_real
_atom_type_scat_dispersion_imag
_atom_type_scat_source
C C 0.0033 0.0016 'International Tables Vol C Tables 4.2.6.8 and 6.1.1.4'
H H 0.0000 0.0000 'International Tables Vol C Tables 4.2.6.8 and 6.1.1.4'
N N 0.0061 0.0033 'International Tables Vol C Tables 4.2.6.8 and 6.1.1.4'
O O 0.0106 0.0060 'International Tables Vol C Tables 4.2.6.8 and 6.1.1.4'

loop_
_geom_angle_atom_site_label_1
_geom_angle_atom_site_label_2
_geom_angle_atom_site_label_3
_geom_angle
C1 N1 C8 118.05(9)
C17 N2 C2 108.53(9)
C17 N2 C3 131.73(10)
C2 N2 C3 119.62(9)
N1 C1 C2 122.36(10)
N1 C1 C9 117.49(9)
C2 C1 C9 120.13(9)
C15 C2 N2 107.91(9)
C15 C2 C1 132.91(11)
N2 C2 C1 119.18(9)
C4 C3 N2 123.77(10)
C4 C3 C8 119.62(10)
N2 C3 C8 116.60(10)
C5 C4 C3 120.17(10)
C4 C5 C6 120.69(11)
C7 C6 C5 119.52(11)
C6 C7 C8 121.30(10)
N1 C8 C7 117.33(9)
N1 C8 C3 123.99(10)
C7 C8 C3 118.68(10)
C10 C9 C14 118.37(10)
C10 C9 C1 119.57(9)
C14 C9 C1 122.05(9)
C11 C10 C9 120.93(10)
C10 C11 C12 120.14(10)
C13 C12 C11 119.62(11)
C12 C13 C14 120.51(10)
C13 C14 C9 120.43(10)
C2 C15 C16 106.76(11)
C17 C16 C15 109.75(10)
C16 C17 N2 107.03(10)
C16 C17 C18 126.50(10)
N2 C17 C18 126.46(11)

loop_
_geom_bond_atom_site_label_1
_geom_bond_atom_site_label_2
_geom_bond_distance
_geom_bond_site_symmetry_2
O1 N1 2.9136(11) 7
N1 C1 1.3134(13) .
N1 C8 1.3914(14) .
N2 C17 1.3854(13) .
N2 C2 1.4049(14) .
N2 C3 1.4059(14) .
C1 C2 1.4291(14) .
C1 C9 1.4832(15) .
C2 C15 1.3853(15) .
C3 C4 1.3976(16) .
C3 C8 1.4113(15) .
C4 C5 1.3841(16) .
C5 C6 1.3939(17) .
C6 C7 1.3734(16) .
C7 C8 1.4065(15) .
C9 C10 1.3986(15) .
C9 C14 1.4046(15) .
C10 C11 1.3840(16) .
C11 C12 1.3919(17) .
C12 C13 1.3859(17) .
C13 C14 1.3868(16) .
C15 C16 1.3999(17) .
C16 C17 1.3773(18) .
C17 C18 1.4938(17) .

loop_
_geom_hbond_atom_site_label_D
_geom_hbond_atom_site_label_H
_geom_hbond_atom_site_label_A
_geom_hbond_distance_DH
_geom_hbond_distance_HA
_geom_hbond_distance_DA
_geom_hbond_angle_DHA
_geom_hbond_site_symmetry_A
C18 H18B O1 0.98 2.48 3.4614(17) 177.2 3
O1 H1 N1 0.955(18) 1.979(17) 2.9136(11) 165.6(16) 7

loop_
_geom_torsion_atom_site_label_1
_geom_torsion_atom_site_label_2
_geom_torsion_atom_site_label_3
_geom_torsion_atom_site_label_4
_geom_torsion
C8 N1 C1 C2 0.47(14)
C8 N1 C1 C9 179.05(8)
C17 N2 C2 C15 1.35(12)
C3 N2 C2 C15 -174.97(9)
C17 N2 C2 C1 -178.88(9)
C3 N2 C2 C1 4.80(14)
N1 C1 C2 C15 175.58(11)
C9 C1 C2 C15 -2.97(17)
N1 C1 C2 N2 -4.12(15)
C9 C1 C2 N2 177.33(9)
C17 N2 C3 C4 1.67(17)
C2 N2 C3 C4 176.99(9)
C17 N2 C3 C8 -177.32(10)
C2 N2 C3 C8 -2.00(13)
N2 C3 C4 C5 -178.67(10)
C8 C3 C4 C5 0.29(15)
C3 C4 C5 C6 0.43(16)
C4 C5 C6 C7 -0.79(16)
C5 C6 C7 C8 0.43(16)
C1 N1 C8 C7 -177.60(9)
C1 N1 C8 C3 2.55(14)
C6 C7 C8 N1 -179.59(9)
C6 C7 C8 C3 0.27(15)
C4 C3 C8 N1 179.22(9)
N2 C3 C8 N1 -1.75(14)
C4 C3 C8 C7 -0.64(14)
N2 C3 C8 C7 178.40(9)
N1 C1 C9 C10 -38.84(13)
C2 C1 C9 C10 139.78(10)
N1 C1 C9 C14 140.02(10)
C2 C1 C9 C14 -41.36(14)
C14 C9 C10 C11 0.17(15)
C1 C9 C10 C11 179.07(9)
C9 C10 C11 C12 0.27(16)
C10 C11 C12 C13 -0.31(17)
C11 C12 C13 C14 -0.10(17)
C12 C13 C14 C9 0.55(16)
C10 C9 C14 C13 -0.57(15)
C1 C9 C14 C13 -179.45(9)
N2 C2 C15 C16 -1.03(12)
C1 C2 C15 C16 179.25(11)
C2 C15 C16 C17 0.34(13)
C15 C16 C17 N2 0.49(13)
C15 C16 C17 C18 -178.55(11)
C2 N2 C17 C16 -1.13(12)
C3 N2 C17 C16 174.58(10)
C2 N2 C17 C18 177.91(11)
C3 N2 C17 C18 -6.38(18)
